data_4029178
loop_
_publ_author_name
'Son, Se-Mi'
'Lee, Hyeon-Kyu'

_publ_section_title
;
 Dynamic Kinetic Resolution Based Asymmetric Transfer Hydrogenation of
 \a-Alkoxy-\b-Ketophosphonates. Diastereo- and Enantioselective Synthesis
 of Monoprotected 1,2-Dihydroxyphosphonates.
;
_journal_issue 6
_journal_name_full 'The Journal of organic chemistry'
_journal_page_first 2666
_journal_page_last 2681
_journal_paper_doi 10.1021/jo500148j
_journal_volume 79
_journal_year 2014
_chemical_formula_sum 'C18 H26 N O6 P'
_chemical_formula_weight 383.37
_chemical_name_systematic
; 
 ? 
;
_space_group_IT_number 19
_symmetry_cell_setting orthorhombic
_symmetry_space_group_name_Hall 'P 2ac 2ab'
_symmetry_space_group_name_H-M 'P 21 21 21'
_atom_sites_solution_hydrogens geom
_atom_sites_solution_primary direct
_atom_sites_solution_secondary difmap
_audit_creation_method SHELXL-97
_cell_angle_alpha 90.00
_cell_angle_beta 90.00
_cell_angle_gamma 90.00
_cell_formula_units_Z 4
_cell_length_a 9.8635(5)
_cell_length_b 9.864
_cell_length_c 20.2533(13)
_cell_measurement_reflns_used 9988
_cell_measurement_temperature 100(1)
_cell_measurement_theta_max 27.40
_cell_measurement_theta_min 2.30
_cell_volume 1970.52(16)
_computing_cell_refinement 'Bruker SAINT'
_computing_data_collection 'Bruker APEX2'
_computing_data_reduction 'Bruker SAINT'
_computing_molecular_graphics 'Bruker SHELXTL'
_computing_publication_material 'Bruker SHELXTL'
_computing_structure_refinement 'SHELXL-97 (Sheldrick, 2008)'
_computing_structure_solution 'SHELXS-97 (Sheldrick, 2008)'
_diffrn_ambient_temperature 100(1)
_diffrn_measured_fraction_theta_full 0.865
_diffrn_measured_fraction_theta_max 0.865
_diffrn_measurement_device_type 'Bruker APEX-II CCD'
_diffrn_measurement_method '\f and \w scans'
_diffrn_radiation_monochromator graphite
_diffrn_radiation_source 'fine-focus sealed tube'
_diffrn_radiation_type MoK\a
_diffrn_radiation_wavelength 0.71073
_diffrn_reflns_av_R_equivalents 0.0767
_diffrn_reflns_av_sigmaI/netI 0.0767
_diffrn_reflns_limit_h_max 13
_diffrn_reflns_limit_h_min -13
_diffrn_reflns_limit_k_max 13
_diffrn_reflns_limit_k_min -13
_diffrn_reflns_limit_l_max 27
_diffrn_reflns_limit_l_min -26
_diffrn_reflns_number 40491
_diffrn_reflns_theta_full 28.31
_diffrn_reflns_theta_max 28.31
_diffrn_reflns_theta_min 2.01
_exptl_absorpt_coefficient_mu 0.172
_exptl_absorpt_correction_T_max 0.9931
_exptl_absorpt_correction_T_min 0.9796
_exptl_absorpt_correction_type multi-scan
_exptl_absorpt_process_details 'Bruker SADABS'
_exptl_crystal_colour silver
_exptl_crystal_density_diffrn 1.292
_exptl_crystal_density_meas ?
_exptl_crystal_density_method 'not measured'
_exptl_crystal_description Block
_exptl_crystal_F_000 816
_exptl_crystal_size_max 0.12
_exptl_crystal_size_mid 0.10
_exptl_crystal_size_min 0.04
_refine_diff_density_max 0.211
_refine_diff_density_min -0.322
_refine_diff_density_rms 0.051
_refine_ls_abs_structure_details 'Flack H D (1983), Acta Cryst. A39, 876-881'
_refine_ls_abs_structure_Flack 0.02(8)
_refine_ls_extinction_method none
_refine_ls_goodness_of_fit_ref 0.937
_refine_ls_hydrogen_treatment refxyz
_refine_ls_matrix_type full
_refine_ls_number_parameters 243
_refine_ls_number_reflns 4275
_refine_ls_number_restraints 0
_refine_ls_restrained_S_all 0.937
_refine_ls_R_factor_all 0.0555
_refine_ls_R_factor_gt 0.0412
_refine_ls_shift/su_max 0.000
_refine_ls_shift/su_mean 0.000
_refine_ls_structure_factor_coef Fsqd
_refine_ls_weighting_details 'calc w=1/[\s^2^(Fo^2^)+(0.0306P)^2^+0.0000P] where P=(Fo^2^+2Fc^2^)/3'
_refine_ls_weighting_scheme calc
_refine_ls_wR_factor_gt 0.0765
_refine_ls_wR_factor_ref 0.0809
_reflns_number_gt 3470
_reflns_number_total 4275
_reflns_threshold_expression >2sigma(I)
_cod_data_source_file jo500148j_si_002.cif
_cod_data_source_block 20130114lt2_0m
_cod_depositor_comments
;
The following automatic conversions were performed:

'_symmetry_cell_setting' value 'Orthorhombic' changed to
'orthorhombic' according to
/usr/data/users/saulius/crontab/automatic-downloads/current/ACS/lib/dictionaries/cif_core.dic
dictionary named 'cif_core.dic' version 2.4.2 from 2011-04-26.

Automatic conversion script
Id: cif_fix_values 2281 2013-09-26 08:29:07Z andrius 

The following automatic conversions were performed:

'_exptl_crystal_density_meas' value 'none' was changed to '?' - the
value is perceived as not measured.

Automatic conversion script
Id: cif_fix_values 3008 2015-01-20 13:52:24Z robertas 
;
_cod_original_cell_volume 1970.42(16)
_cod_original_sg_symbol_H-M P2(1)2(1)2(1)
_cod_database_code 4029178

loop_
_symmetry_equiv_pos_as_xyz
'x, y, z'
'x+1/2, -y+1/2, -z'
'-x, y+1/2, -z+1/2'
'-x+1/2, -y, z+1/2'

loop_
_atom_site_label
_atom_site_type_symbol
_atom_site_fract_x
_atom_site_fract_y
_atom_site_fract_z
_atom_site_U_iso_or_equiv
_atom_site_adp_type
_atom_site_occupancy
_atom_site_symmetry_multiplicity
_atom_site_calc_flag
_atom_site_refinement_flags
O1 O 0.67651(14) 0.74926(13) 0.13909(8) 0.0244(3) Uani 1 1 d .
H1A H 0.7534 0.7711 0.1247 0.037 Uiso 1 1 calc R
C2 C 0.67196(19) 0.60830(19) 0.14943(10) 0.0203(4) Uani 1 1 d .
H2A H 0.7007 0.5617 0.1079 0.024 Uiso 1 1 calc R
C3 C 0.5243(2) 0.57014(19) 0.16408(10) 0.0197(4) Uani 1 1 d .
H3A H 0.5207 0.4694 0.1695 0.024 Uiso 1 1 calc R
O4 O 0.48139(13) 0.62903(13) 0.22511(6) 0.0201(3) Uani 1 1 d .
C5 C 0.4194(2) 0.5351(2) 0.26976(10) 0.0249(4) Uani 1 1 d .
H5A H 0.4798 0.4564 0.2769 0.030 Uiso 1 1 calc R
H5B H 0.3327 0.5018 0.2511 0.030 Uiso 1 1 calc R
C6 C 0.3942(2) 0.6065(2) 0.33376(10) 0.0208(4) Uani 1 1 d .
C7 C 0.4952(2) 0.6892(2) 0.36123(12) 0.0285(5) Uani 1 1 d .
H7A H 0.5788 0.7021 0.3388 0.034 Uiso 1 1 calc R
C8 C 0.4715(3) 0.7522(2) 0.42161(12) 0.0431(7) Uani 1 1 d .
H8A H 0.5395 0.8079 0.4408 0.052 Uiso 1 1 calc R
C9 C 0.3489(4) 0.7338(3) 0.45378(14) 0.0547(9) Uani 1 1 d .
H9A H 0.3328 0.7783 0.4946 0.066 Uiso 1 1 calc R
C10 C 0.2503(3) 0.6517(3) 0.42717(14) 0.0483(8) Uani 1 1 d .
H10A H 0.1672 0.6382 0.4500 0.058 Uiso 1 1 calc R
C11 C 0.2726(2) 0.5890(2) 0.36723(12) 0.0304(5) Uani 1 1 d .
H11A H 0.2040 0.5332 0.3487 0.036 Uiso 1 1 calc R
P12 P 0.40854(5) 0.61446(5) 0.09793(3) 0.02027(12) Uani 1 1 d .
O13 O 0.45973(15) 0.57593(13) 0.03232(7) 0.0249(3) Uani 1 1 d .
O14 O 0.36266(15) 0.76516(13) 0.10401(8) 0.0246(3) Uani 1 1 d .
C15 C 0.4150(2) 0.8720(2) 0.06103(11) 0.0264(4) Uani 1 1 d .
H15A H 0.4590 0.8315 0.0217 0.032 Uiso 1 1 calc R
H15B H 0.4832 0.9269 0.0849 0.032 Uiso 1 1 calc R
C16 C 0.3000(3) 0.9583(3) 0.04059(14) 0.0432(7) Uani 1 1 d .
H16A H 0.3329 1.0306 0.0115 0.065 Uiso 1 1 calc R
H16B H 0.2576 0.9984 0.0798 0.065 Uiso 1 1 calc R
H16C H 0.2332 0.9031 0.0169 0.065 Uiso 1 1 calc R
O17 O 0.27925(14) 0.53491(14) 0.12229(8) 0.0267(4) Uani 1 1 d .
C18 C 0.1519(2) 0.5431(2) 0.08611(12) 0.0293(5) Uani 1 1 d .
H18A H 0.1676 0.5278 0.0384 0.035 Uiso 1 1 calc R
H18B H 0.1104 0.6337 0.0919 0.035 Uiso 1 1 calc R
C19 C 0.0599(2) 0.4349(3) 0.11360(13) 0.0426(6) Uani 1 1 d .
H19A H -0.0273 0.4374 0.0904 0.064 Uiso 1 1 calc R
H19B H 0.0452 0.4511 0.1608 0.064 Uiso 1 1 calc R
H19C H 0.1020 0.3458 0.1075 0.064 Uiso 1 1 calc R
C20 C 0.7627(2) 0.5602(2) 0.20565(10) 0.0197(4) Uani 1 1 d .
C21 C 0.7676(2) 0.4235(2) 0.22204(11) 0.0241(4) Uani 1 1 d .
H21A H 0.7142 0.3595 0.1985 0.029 Uiso 1 1 calc R
C22 C 0.8510(2) 0.3816(2) 0.27283(10) 0.0259(4) Uani 1 1 d .
H22A H 0.8515 0.2878 0.2836 0.031 Uiso 1 1 calc R
N23 N 0.93098(18) 0.46367(18) 0.30791(9) 0.0274(4) Uani 1 1 d .
C24 C 0.9249(2) 0.5957(2) 0.29169(11) 0.0291(5) Uani 1 1 d .
H24A H 0.9800 0.6574 0.3157 0.035 Uiso 1 1 calc R
C25 C 0.8435(2) 0.6471(2) 0.24235(11) 0.0259(5) Uani 1 1 d .
H25A H 0.8429 0.7417 0.2335 0.031 Uiso 1 1 calc R
O26 O 0.42780(16) 0.68537(15) -0.09257(9) 0.0246(3) Uani 1 1 d .
H26A H 0.465(3) 0.634(3) -0.1230(17) 0.068(10) Uiso 1 1 d .
H26B H 0.434(3) 0.648(3) -0.0585(15) 0.047(9) Uiso 1 1 d .

loop_
_atom_site_aniso_label
_atom_site_aniso_U_11
_atom_site_aniso_U_22
_atom_site_aniso_U_33
_atom_site_aniso_U_23
_atom_site_aniso_U_13
_atom_site_aniso_U_12
O1 0.0213(8) 0.0199(7) 0.0320(9) 0.0097(6) -0.0005(6) -0.0014(5)
C2 0.0211(10) 0.0196(9) 0.0202(11) 0.0017(9) 0.0010(8) 0.0007(8)
C3 0.0233(10) 0.0192(10) 0.0167(10) 0.0002(8) 0.0007(8) -0.0002(8)
O4 0.0258(7) 0.0188(7) 0.0158(7) 0.0014(6) 0.0038(6) -0.0025(6)
C5 0.0307(11) 0.0242(10) 0.0197(11) 0.0038(9) 0.0045(9) -0.0053(9)
C6 0.0268(10) 0.0191(9) 0.0167(10) 0.0043(8) -0.0003(8) 0.0029(8)
C7 0.0416(14) 0.0202(10) 0.0236(12) 0.0022(10) -0.0053(10) -0.0024(9)
C8 0.084(2) 0.0195(11) 0.0254(14) 0.0037(10) -0.0131(14) -0.0008(12)
C9 0.113(3) 0.0292(14) 0.0218(15) 0.0015(12) 0.0112(16) 0.0280(16)
C10 0.064(2) 0.0426(16) 0.0384(16) 0.0119(13) 0.0249(14) 0.0267(14)
C11 0.0343(12) 0.0291(12) 0.0278(13) 0.0082(10) 0.0060(10) 0.0061(9)
P12 0.0205(2) 0.0209(2) 0.0194(3) 0.0012(2) -0.0022(2) 0.0012(2)
O13 0.0319(8) 0.0257(8) 0.0172(7) -0.0002(6) -0.0023(6) 0.0041(6)
O14 0.0300(8) 0.0207(7) 0.0231(8) 0.0023(7) 0.0018(6) 0.0051(6)
C15 0.0284(10) 0.0227(10) 0.0280(12) 0.0018(9) 0.0002(9) -0.0033(10)
C16 0.0346(14) 0.0454(15) 0.0497(17) 0.0238(13) 0.0002(12) 0.0051(11)
O17 0.0205(7) 0.0302(8) 0.0295(9) 0.0064(7) -0.0063(6) -0.0021(6)
C18 0.0213(10) 0.0334(11) 0.0332(14) -0.0004(11) -0.0072(9) 0.0043(9)
C19 0.0247(13) 0.0641(17) 0.0392(15) 0.0015(13) 0.0013(10) -0.0121(11)
C20 0.0167(9) 0.0225(10) 0.0200(11) -0.0004(8) 0.0017(8) 0.0026(7)
C21 0.0255(10) 0.0217(10) 0.0251(12) -0.0001(9) -0.0025(9) 0.0009(8)
C22 0.0266(10) 0.0243(10) 0.0268(12) 0.0031(10) -0.0001(9) 0.0034(9)
N23 0.0263(9) 0.0312(10) 0.0246(10) 0.0025(8) -0.0025(8) 0.0023(8)
C24 0.0312(11) 0.0270(11) 0.0292(12) -0.0018(9) -0.0066(10) 0.0020(9)
C25 0.0272(10) 0.0216(11) 0.0288(12) 0.0003(9) -0.0027(9) -0.0011(8)
O26 0.0269(8) 0.0269(7) 0.0199(8) 0.0007(8) 0.0016(7) 0.0029(6)

loop_
_atom_type_symbol
_atom_type_description
_atom_type_scat_dispersion_real
_atom_type_scat_dispersion_imag
_atom_type_scat_source
C C 0.0033 0.0016 'International Tables Vol C Tables 4.2.6.8 and 6.1.1.4'
H H 0.0000 0.0000 'International Tables Vol C Tables 4.2.6.8 and 6.1.1.4'
N N 0.0061 0.0033 'International Tables Vol C Tables 4.2.6.8 and 6.1.1.4'
O O 0.0106 0.0060 'International Tables Vol C Tables 4.2.6.8 and 6.1.1.4'
P P 0.1023 0.0942 'International Tables Vol C Tables 4.2.6.8 and 6.1.1.4'

loop_
_geom_angle_atom_site_label_1
_geom_angle_atom_site_label_2
_geom_angle_atom_site_label_3
_geom_angle
C2 O1 H1A 109.5
O1 C2 C20 113.59(16)
O1 C2 C3 107.56(14)
C20 C2 C3 109.68(16)
O1 C2 H2A 108.6
C20 C2 H2A 108.6
C3 C2 H2A 108.6
O4 C3 C2 110.39(16)
O4 C3 P12 110.76(13)
C2 C3 P12 113.32(14)
O4 C3 H3A 107.4
C2 C3 H3A 107.4
P12 C3 H3A 107.4
C3 O4 C5 114.18(14)
O4 C5 C6 108.30(15)
O4 C5 H5A 110.0
C6 C5 H5A 110.0
O4 C5 H5B 110.0
C6 C5 H5B 110.0
H5A C5 H5B 108.4
C11 C6 C7 119.5(2)
C11 C6 C5 120.6(2)
C7 C6 C5 119.96(19)
C8 C7 C6 119.3(2)
C8 C7 H7A 120.3
C6 C7 H7A 120.3
C9 C8 C7 120.1(3)
C9 C8 H8A 120.0
C7 C8 H8A 120.0
C10 C9 C8 120.7(3)
C10 C9 H9A 119.7
C8 C9 H9A 119.7
C9 C10 C11 119.7(3)
C9 C10 H10A 120.1
C11 C10 H10A 120.1
C10 C11 C6 120.8(2)
C10 C11 H11A 119.6
C6 C11 H11A 119.6
O13 P12 O14 114.66(8)
O13 P12 O17 115.57(9)
O14 P12 O17 102.42(8)
O13 P12 C3 112.88(9)
O14 P12 C3 110.75(9)
O17 P12 C3 99.09(9)
C15 O14 P12 122.54(13)
O14 C15 C16 108.09(18)
O14 C15 H15A 110.1
C16 C15 H15A 110.1
O14 C15 H15B 110.1
C16 C15 H15B 110.1
H15A C15 H15B 108.4
C15 C16 H16A 109.5
C15 C16 H16B 109.5
H16A C16 H16B 109.5
C15 C16 H16C 109.5
H16A C16 H16C 109.5
H16B C16 H16C 109.5
C18 O17 P12 120.84(13)
O17 C18 C19 107.10(18)
O17 C18 H18A 110.3
C19 C18 H18A 110.3
O17 C18 H18B 110.3
C19 C18 H18B 110.3
H18A C18 H18B 108.6
C18 C19 H19A 109.5
C18 C19 H19B 109.5
H19A C19 H19B 109.5
C18 C19 H19C 109.5
H19A C19 H19C 109.5
H19B C19 H19C 109.5
C25 C20 C21 116.84(19)
C25 C20 C2 123.08(18)
C21 C20 C2 120.09(18)
C22 C21 C20 119.32(19)
C22 C21 H21A 120.3
C20 C21 H21A 120.3
N23 C22 C21 124.53(19)
N23 C22 H22A 117.7
C21 C22 H22A 117.7
C22 N23 C24 115.53(18)
N23 C24 C25 124.0(2)
N23 C24 H24A 118.0
C25 C24 H24A 118.0
C24 C25 C20 119.73(19)
C24 C25 H25A 120.1
C20 C25 H25A 120.1
H26A O26 H26B 108(3)

loop_
_geom_bond_atom_site_label_1
_geom_bond_atom_site_label_2
_geom_bond_distance
O1 C2 1.407(2)
O1 H1A 0.8400
C2 C20 1.524(3)
C2 C3 1.534(3)
C2 H2A 1.0000
C3 O4 1.430(2)
C3 P12 1.813(2)
C3 H3A 1.0000
O4 C5 1.432(2)
C5 C6 1.496(3)
C5 H5A 0.9900
C5 H5B 0.9900
C6 C11 1.388(3)
C6 C7 1.403(3)
C7 C8 1.391(3)
C7 H7A 0.9500
C8 C9 1.386(4)
C8 H8A 0.9500
C9 C10 1.375(4)
C9 H9A 0.9500
C10 C11 1.380(4)
C10 H10A 0.9500
C11 H11A 0.9500
P12 O13 1.4716(15)
P12 O14 1.5586(13)
P12 O17 1.5765(15)
O14 C15 1.461(2)
C15 C16 1.478(3)
C15 H15A 0.9900
C15 H15B 0.9900
C16 H16A 0.9800
C16 H16B 0.9800
C16 H16C 0.9800
O17 C18 1.457(2)
C18 C19 1.508(3)
C18 H18A 0.9900
C18 H18B 0.9900
C19 H19A 0.9800
C19 H19B 0.9800
C19 H19C 0.9800
C20 C25 1.387(3)
C20 C21 1.390(3)
C21 C22 1.380(3)
C21 H21A 0.9500
C22 N23 1.335(3)
C22 H22A 0.9500
N23 C24 1.344(3)
C24 C25 1.378(3)
C24 H24A 0.9500
C25 H25A 0.9500
O26 H26A 0.88(3)
O26 H26B 0.79(3)

loop_
_geom_hbond_atom_site_label_D
_geom_hbond_atom_site_label_H
_geom_hbond_atom_site_label_A
_geom_hbond_distance_DH
_geom_hbond_distance_HA
_geom_hbond_distance_DA
_geom_hbond_angle_DHA
_geom_hbond_site_symmetry_A
O1 H1A O26 0.84 1.89 2.729(2) 178.3 2_565
O26 H26A N23 0.88(3) 1.98(3) 2.857(2) 172(3) 4_664
O26 H26B O13 0.79(3) 1.99(3) 2.768(2) 172(3) .

loop_
_geom_torsion_atom_site_label_1
_geom_torsion_atom_site_label_2
_geom_torsion_atom_site_label_3
_geom_torsion_atom_site_label_4
_geom_torsion
O1 C2 C3 O4 -65.64(19)
C20 C2 C3 O4 58.34(19)
O1 C2 C3 P12 59.26(19)
C20 C2 C3 P12 -176.76(13)
C2 C3 O4 C5 -129.51(16)
P12 C3 O4 C5 104.15(16)
C3 O4 C5 C6 173.72(15)
O4 C5 C6 C11 137.03(19)
O4 C5 C6 C7 -44.6(3)
C11 C6 C7 C8 0.0(3)
C5 C6 C7 C8 -178.39(19)
C6 C7 C8 C9 -0.5(3)
C7 C8 C9 C10 1.1(4)
C8 C9 C10 C11 -1.2(4)
C9 C10 C11 C6 0.8(3)
C7 C6 C11 C10 -0.2(3)
C5 C6 C11 C10 178.24(19)
O4 C3 P12 O13 170.37(12)
C2 C3 P12 O13 45.67(16)
O4 C3 P12 O14 40.26(16)
C2 C3 P12 O14 -84.44(15)
O4 C3 P12 O17 -66.81(14)
C2 C3 P12 O17 168.49(13)
O13 P12 O14 C15 -24.41(18)
O17 P12 O14 C15 -150.39(14)
C3 P12 O14 C15 104.75(16)
P12 O14 C15 C16 136.69(18)
O13 P12 O17 C18 -61.86(17)
O14 P12 O17 C18 63.52(17)
C3 P12 O17 C18 177.26(16)
P12 O17 C18 C19 168.47(16)
O1 C2 C20 C25 -1.0(3)
C3 C2 C20 C25 -121.4(2)
O1 C2 C20 C21 179.37(17)
C3 C2 C20 C21 59.0(2)
C25 C20 C21 C22 -0.1(3)
C2 C20 C21 C22 179.59(19)
C20 C21 C22 N23 -1.0(3)
C21 C22 N23 C24 1.2(3)
C22 N23 C24 C25 -0.3(3)
N23 C24 C25 C20 -0.7(4)
C21 C20 C25 C24 0.9(3)
C2 C20 C25 C24 -178.8(2)
